data_7249055
loop_
_publ_author_name
'Ballarin, Giovanna'
'Biasiotto, Maddalena'
'Reisbitzer, Annika'
'Hegels, Marlen'
'Bolte, Michael'
'Krau\&s, Sybille'
'Berdnikova, Daria V.'

_publ_section_title
;
 A novel aurone RNA CAG binder inhibits the Huntingtin RNA--protein
 interaction
;
_journal_name_full 'RSC Medicinal Chemistry'
_journal_paper_doi 10.1039/D4MD00403E
_journal_year 2024
_chemical_formula_moiety 'C20 H21 N O3'
_chemical_formula_sum 'C20 H21 N O3'
_chemical_formula_weight 323.38
_space_group_crystal_system monoclinic
_space_group_IT_number 14
_space_group_name_Hall '-P 2yn'
_space_group_name_H-M_alt 'P 1 21/n 1'
_atom_sites_solution_hydrogens geom
_atom_sites_solution_primary direct
_audit_creation_method SHELXL-2018/3
_audit_update_record
;
2024-02-26 deposited with the CCDC.	2024-07-15 downloaded from the CCDC.
;
_cell_angle_alpha 90
_cell_angle_beta 98.695(8)
_cell_angle_gamma 90
_cell_formula_units_Z 4
_cell_length_a 8.6748(8)
_cell_length_b 16.7658(12)
_cell_length_c 11.7777(11)
_cell_measurement_reflns_used 6966
_cell_measurement_temperature 173(2)
_cell_measurement_theta_max 25.88
_cell_measurement_theta_min 3.38
_cell_volume 1693.3(3)
_computing_cell_refinement 'X-Area (Stoe & Cie, 2001)'
_computing_data_collection 'X-Area (Stoe & Cie, 2001)'
_computing_data_reduction 'X-Area (Stoe & Cie, 2001)'
_computing_molecular_graphics 'XP in SHELXTL-Plus (Sheldrick, 2008)'
_computing_publication_material SHELXL
_computing_structure_refinement 'SHELXL (Sheldrick, 2008)'
_computing_structure_solution 'SHELXS (Sheldrick, 2008)'
_diffrn_ambient_temperature 173(2)
_diffrn_measured_fraction_theta_full 0.994
_diffrn_measured_fraction_theta_max 0.994
_diffrn_measurement_device_type 'STOE IPDS II two-circle-diffractometer'
_diffrn_measurement_method \w
_diffrn_radiation_type MoK\a
_diffrn_radiation_wavelength 0.71073
_diffrn_reflns_av_R_equivalents 0.0487
_diffrn_reflns_av_unetI/netI 0.0641
_diffrn_reflns_Laue_measured_fraction_full 0.994
_diffrn_reflns_Laue_measured_fraction_max 0.994
_diffrn_reflns_limit_h_max 10
_diffrn_reflns_limit_h_min -10
_diffrn_reflns_limit_k_max 19
_diffrn_reflns_limit_k_min -18
_diffrn_reflns_limit_l_max 14
_diffrn_reflns_limit_l_min -10
_diffrn_reflns_number 6966
_diffrn_reflns_point_group_measured_fraction_full 0.994
_diffrn_reflns_point_group_measured_fraction_max 0.994
_diffrn_reflns_theta_full 25.000
_diffrn_reflns_theta_max 25.027
_diffrn_reflns_theta_min 3.382
_diffrn_source 'Genix 3D I\mS microfocus X-ray source'
_exptl_absorpt_coefficient_mu 0.085
_exptl_absorpt_correction_T_max 1.000
_exptl_absorpt_correction_T_min 0.743
_exptl_absorpt_correction_type multi-scan
_exptl_absorpt_process_details 'X-Area (Stoe & Cie, 2001)'
_exptl_crystal_colour red
_exptl_crystal_density_diffrn 1.269
_exptl_crystal_description plate
_exptl_crystal_F_000 688
_exptl_crystal_size_max 0.170
_exptl_crystal_size_mid 0.140
_exptl_crystal_size_min 0.020
_refine_diff_density_max 0.220
_refine_diff_density_min -0.240
_refine_diff_density_rms 0.050
_refine_ls_extinction_method none
_refine_ls_goodness_of_fit_ref 1.392
_refine_ls_hydrogen_treatment constr
_refine_ls_matrix_type full
_refine_ls_number_parameters 218
_refine_ls_number_reflns 2967
_refine_ls_number_restraints 0
_refine_ls_restrained_S_all 1.392
_refine_ls_R_factor_all 0.1330
_refine_ls_R_factor_gt 0.0979
_refine_ls_shift/su_max 0.000
_refine_ls_shift/su_mean 0.000
_refine_ls_structure_factor_coef Fsqd
_refine_ls_weighting_details 'w=1/[\s^2^(Fo^2^)+2.3747P] where P=(Fo^2^+2Fc^2^)/3'
_refine_ls_weighting_scheme calc
_refine_ls_wR_factor_gt 0.1466
_refine_ls_wR_factor_ref 0.1567
_reflns_Friedel_coverage 0.000
_reflns_number_gt 2209
_reflns_number_total 2967
_reflns_threshold_expression 'I > 2\s(I)'
_cod_data_source_file d4md00403e2.cif
_cod_data_source_block db8
_cod_original_sg_symbol_H-M 'P 21/n'
_cod_database_code 7249055
_shelx_shelxl_version_number 2018/3
_shelx_space_group_comment
; 
The symmetry employed for this shelxl refinement is uniquely defined 
by the following loop, which should always be used as a source of 
symmetry information in preference to the above space-group names. 
They are only intended as comments. 
;
_shelx_estimated_absorpt_t_min 0.986
_shelx_estimated_absorpt_t_max 0.998

loop_
_space_group_symop_operation_xyz
'x, y, z'
'x+1/2, -y+1/2, z+1/2'
'-x, -y, -z'
'-x-1/2, y-1/2, -z-1/2'

loop_
_atom_site_label
_atom_site_type_symbol
_atom_site_fract_x
_atom_site_fract_y
_atom_site_fract_z
_atom_site_U_iso_or_equiv
_atom_site_adp_type
_atom_site_occupancy
_atom_site_site_symmetry_order
_atom_site_calc_flag
_atom_site_refinement_flags_posn
_atom_site_refinement_flags_adp
_atom_site_refinement_flags_occupancy
_atom_site_disorder_assembly
_atom_site_disorder_group
O1 O 0.7467(3) 0.45667(16) 0.5082(2) 0.0298(7) Uani 1 1 d . . . . .
O2 O 0.5401(3) 0.27790(17) 0.5352(3) 0.0399(8) Uani 1 1 d . . . . .
O3 O 0.2816(3) 0.41481(17) 0.1965(2) 0.0389(8) Uani 1 1 d . . . . .
N1 N 0.4115(4) 0.6731(2) 0.0606(3) 0.0351(9) Uani 1 1 d . . . . .
C1 C 0.6212(4) 0.4054(2) 0.4704(3) 0.0270(9) Uani 1 1 d . . . . .
C2 C 0.6302(4) 0.3349(2) 0.5450(3) 0.0271(9) Uani 1 1 d . . . . .
C3 C 0.7695(4) 0.3487(2) 0.6298(3) 0.0257(9) Uani 1 1 d . . . . .
C4 C 0.8422(5) 0.3046(2) 0.7240(3) 0.0308(9) Uani 1 1 d . . . . .
H4 H 0.800934 0.254761 0.743162 0.037 Uiso 1 1 calc R U . . .
C5 C 0.9752(5) 0.3352(3) 0.7881(4) 0.0351(10) Uani 1 1 d . . . . .
H5 H 1.026420 0.306617 0.852583 0.042 Uiso 1 1 calc R U . . .
C6 C 1.0343(5) 0.4085(3) 0.7581(4) 0.0391(11) Uani 1 1 d . . . . .
H6 H 1.126101 0.428689 0.803186 0.047 Uiso 1 1 calc R U . . .
C7 C 0.9650(4) 0.4526(3) 0.6658(4) 0.0378(11) Uani 1 1 d . . . . .
H7 H 1.006698 0.502266 0.646130 0.045 Uiso 1 1 calc R U . . .
C8 C 0.8319(4) 0.4209(2) 0.6034(3) 0.0280(9) Uani 1 1 d . . . . .
C9 C 0.5124(5) 0.4201(2) 0.3806(3) 0.0297(9) Uani 1 1 d . . . . .
H9 H 0.435453 0.379542 0.366002 0.036 Uiso 1 1 calc R U . . .
C11 C 0.4896(4) 0.4857(2) 0.3015(3) 0.0260(9) Uani 1 1 d . . . . .
C12 C 0.3702(4) 0.4827(2) 0.2059(3) 0.0280(9) Uani 1 1 d . . . . .
C13 C 0.3455(4) 0.5432(2) 0.1266(3) 0.0287(9) Uani 1 1 d . . . . .
H13 H 0.264543 0.538399 0.062961 0.034 Uiso 1 1 calc R U . . .
C14 C 0.4394(4) 0.6125(2) 0.1386(3) 0.0289(9) Uani 1 1 d . . . . .
C15 C 0.5599(4) 0.6157(2) 0.2325(3) 0.0315(10) Uani 1 1 d . . . . .
H15 H 0.626725 0.660850 0.242243 0.038 Uiso 1 1 calc R U . . .
C16 C 0.5826(4) 0.5544(2) 0.3102(3) 0.0295(9) Uani 1 1 d . . . . .
H16 H 0.665073 0.558734 0.372930 0.035 Uiso 1 1 calc R U . . .
C17 C 0.1666(6) 0.4054(3) 0.0974(4) 0.0534(14) Uani 1 1 d . . . . .
H17A H 0.088763 0.447961 0.095488 0.080 Uiso 1 1 calc R U . . .
H17B H 0.115517 0.353504 0.100373 0.080 Uiso 1 1 calc R U . . .
H17C H 0.216469 0.408383 0.028201 0.080 Uiso 1 1 calc R U . . .
C18 C 0.2768(5) 0.6726(3) -0.0306(4) 0.0376(11) Uani 1 1 d . . . . .
H18A H 0.248061 0.728240 -0.052517 0.045 Uiso 1 1 calc R U . . .
H18B H 0.187155 0.647771 -0.001166 0.045 Uiso 1 1 calc R U . . .
C19 C 0.3090(6) 0.6273(3) -0.1362(4) 0.0599(15) Uani 1 1 d . . . . .
H19A H 0.216021 0.628490 -0.194841 0.090 Uiso 1 1 calc R U . . .
H19B H 0.396393 0.652310 -0.166584 0.090 Uiso 1 1 calc R U . . .
H19C H 0.335494 0.571851 -0.115239 0.090 Uiso 1 1 calc R U . . .
C20 C 0.5181(5) 0.7403(3) 0.0584(4) 0.0440(12) Uani 1 1 d . . . . .
H20A H 0.520344 0.755683 -0.022509 0.053 Uiso 1 1 calc R U . . .
H20B H 0.624529 0.723041 0.091646 0.053 Uiso 1 1 calc R U . . .
C21 C 0.4748(7) 0.8114(3) 0.1227(5) 0.0673(16) Uani 1 1 d . . . . .
H21A H 0.550570 0.854179 0.117965 0.101 Uiso 1 1 calc R U . . .
H21B H 0.370568 0.829737 0.089158 0.101 Uiso 1 1 calc R U . . .
H21C H 0.474845 0.797067 0.203413 0.101 Uiso 1 1 calc R U . . .

loop_
_atom_site_aniso_label
_atom_site_aniso_U_11
_atom_site_aniso_U_22
_atom_site_aniso_U_33
_atom_site_aniso_U_23
_atom_site_aniso_U_13
_atom_site_aniso_U_12
O1 0.0291(14) 0.0298(16) 0.0284(15) 0.0069(12) -0.0017(12) 0.0010(12)
O2 0.0494(19) 0.0280(16) 0.0392(18) 0.0019(14) -0.0029(14) -0.0087(15)
O3 0.0437(17) 0.0291(17) 0.0388(17) 0.0048(14) -0.0102(14) -0.0056(13)
N1 0.0366(19) 0.031(2) 0.037(2) 0.0080(16) 0.0030(16) 0.0022(16)
C1 0.030(2) 0.029(2) 0.021(2) -0.0032(18) 0.0012(17) 0.0003(17)
C2 0.032(2) 0.025(2) 0.024(2) -0.0006(17) 0.0063(17) 0.0002(18)
C3 0.030(2) 0.023(2) 0.025(2) -0.0013(17) 0.0098(17) 0.0050(17)
C4 0.035(2) 0.030(2) 0.028(2) 0.0040(18) 0.0078(19) 0.0049(18)
C5 0.033(2) 0.043(3) 0.028(2) 0.006(2) 0.0027(19) 0.009(2)
C6 0.028(2) 0.053(3) 0.034(2) 0.003(2) -0.0030(19) 0.001(2)
C7 0.025(2) 0.045(3) 0.044(3) 0.008(2) 0.0039(19) -0.0046(19)
C8 0.0245(19) 0.032(2) 0.027(2) 0.0019(18) 0.0050(17) 0.0072(17)
C9 0.034(2) 0.027(2) 0.028(2) -0.0042(18) 0.0046(18) -0.0026(18)
C11 0.026(2) 0.025(2) 0.027(2) -0.0015(17) 0.0038(17) 0.0046(17)
C12 0.029(2) 0.027(2) 0.029(2) -0.0026(18) 0.0068(18) -0.0003(17)
C13 0.028(2) 0.032(2) 0.024(2) -0.0003(18) -0.0024(17) 0.0006(17)
C14 0.024(2) 0.034(2) 0.029(2) 0.0027(19) 0.0061(17) 0.0071(17)
C15 0.028(2) 0.030(2) 0.036(2) 0.0054(19) 0.0053(18) -0.0030(17)
C16 0.026(2) 0.034(2) 0.028(2) 0.0005(19) 0.0005(17) 0.0039(17)
C17 0.060(3) 0.039(3) 0.049(3) 0.003(2) -0.029(2) -0.012(2)
C18 0.039(2) 0.038(3) 0.035(2) 0.004(2) 0.0026(19) 0.014(2)
C19 0.069(4) 0.077(4) 0.033(3) -0.006(3) 0.008(3) 0.007(3)
C20 0.044(3) 0.043(3) 0.047(3) 0.016(2) 0.013(2) -0.002(2)
C21 0.085(4) 0.043(3) 0.076(4) -0.007(3) 0.019(3) -0.013(3)

loop_
_atom_type_symbol
_atom_type_description
_atom_type_scat_dispersion_real
_atom_type_scat_dispersion_imag
_atom_type_scat_source
C C 0.0033 0.0016 'International Tables Vol C Tables 4.2.6.8 and 6.1.1.4'
H H 0.0000 0.0000 'International Tables Vol C Tables 4.2.6.8 and 6.1.1.4'
N N 0.0061 0.0033 'International Tables Vol C Tables 4.2.6.8 and 6.1.1.4'
O O 0.0106 0.0060 'International Tables Vol C Tables 4.2.6.8 and 6.1.1.4'

loop_
_geom_angle_atom_site_label_1
_geom_angle_atom_site_label_2
_geom_angle_atom_site_label_3
_geom_angle
_geom_angle_site_symmetry_1
_geom_angle_site_symmetry_3
_geom_angle_publ_flag
C8 O1 C1 106.6(3) . . ?
C12 O3 C17 118.2(3) . . ?
C14 N1 C20 122.5(3) . . ?
C14 N1 C18 122.0(4) . . ?
C20 N1 C18 115.4(3) . . ?
C9 C1 O1 124.2(4) . . ?
C9 C1 C2 126.3(4) . . ?
O1 C1 C2 109.5(3) . . ?
O2 C2 C3 129.3(4) . . ?
O2 C2 C1 126.5(4) . . ?
C3 C2 C1 104.2(3) . . ?
C8 C3 C4 119.7(4) . . ?
C8 C3 C2 107.2(3) . . ?
C4 C3 C2 133.1(4) . . ?
C5 C4 C3 118.5(4) . . ?
C5 C4 H4 120.8 . . ?
C3 C4 H4 120.8 . . ?
C4 C5 C6 119.8(4) . . ?
C4 C5 H5 120.1 . . ?
C6 C5 H5 120.1 . . ?
C7 C6 C5 122.6(4) . . ?
C7 C6 H6 118.7 . . ?
C5 C6 H6 118.7 . . ?
C6 C7 C8 116.4(4) . . ?
C6 C7 H7 121.8 . . ?
C8 C7 H7 121.8 . . ?
C7 C8 C3 122.9(4) . . ?
C7 C8 O1 124.5(4) . . ?
C3 C8 O1 112.5(3) . . ?
C1 C9 C11 132.0(4) . . ?
C1 C9 H9 114.0 . . ?
C11 C9 H9 114.0 . . ?
C16 C11 C12 115.7(4) . . ?
C16 C11 C9 124.1(3) . . ?
C12 C11 C9 120.2(4) . . ?
O3 C12 C13 122.1(3) . . ?
O3 C12 C11 115.5(3) . . ?
C13 C12 C11 122.4(4) . . ?
C12 C13 C14 120.7(4) . . ?
C12 C13 H13 119.7 . . ?
C14 C13 H13 119.7 . . ?
N1 C14 C15 122.5(4) . . ?
N1 C14 C13 120.2(3) . . ?
C15 C14 C13 117.3(4) . . ?
C16 C15 C14 120.9(4) . . ?
C16 C15 H15 119.6 . . ?
C14 C15 H15 119.6 . . ?
C15 C16 C11 122.9(4) . . ?
C15 C16 H16 118.5 . . ?
C11 C16 H16 118.5 . . ?
O3 C17 H17A 109.5 . . ?
O3 C17 H17B 109.5 . . ?
H17A C17 H17B 109.5 . . ?
O3 C17 H17C 109.5 . . ?
H17A C17 H17C 109.5 . . ?
H17B C17 H17C 109.5 . . ?
N1 C18 C19 112.3(4) . . ?
N1 C18 H18A 109.1 . . ?
C19 C18 H18A 109.1 . . ?
N1 C18 H18B 109.1 . . ?
C19 C18 H18B 109.1 . . ?
H18A C18 H18B 107.9 . . ?
C18 C19 H19A 109.5 . . ?
C18 C19 H19B 109.5 . . ?
H19A C19 H19B 109.5 . . ?
C18 C19 H19C 109.5 . . ?
H19A C19 H19C 109.5 . . ?
H19B C19 H19C 109.5 . . ?
N1 C20 C21 113.5(4) . . ?
N1 C20 H20A 108.9 . . ?
C21 C20 H20A 108.9 . . ?
N1 C20 H20B 108.9 . . ?
C21 C20 H20B 108.9 . . ?
H20A C20 H20B 107.7 . . ?
C20 C21 H21A 109.5 . . ?
C20 C21 H21B 109.5 . . ?
H21A C21 H21B 109.5 . . ?
C20 C21 H21C 109.5 . . ?
H21A C21 H21C 109.5 . . ?
H21B C21 H21C 109.5 . . ?

loop_
_geom_bond_atom_site_label_1
_geom_bond_atom_site_label_2
_geom_bond_distance
_geom_bond_site_symmetry_2
_geom_bond_publ_flag
O1 C8 1.383(5) . ?
O1 C1 1.406(4) . ?
O2 C2 1.229(5) . ?
O3 C12 1.369(5) . ?
O3 C17 1.425(5) . ?
N1 C14 1.367(5) . ?
N1 C20 1.460(5) . ?
N1 C18 1.462(5) . ?
C1 C9 1.329(5) . ?
C1 C2 1.468(5) . ?
C2 C3 1.465(5) . ?
C3 C8 1.381(5) . ?
C3 C4 1.401(5) . ?
C4 C5 1.379(6) . ?
C4 H4 0.9500 . ?
C5 C6 1.397(6) . ?
C5 H5 0.9500 . ?
C6 C7 1.375(6) . ?
C6 H6 0.9500 . ?
C7 C8 1.378(5) . ?
C7 H7 0.9500 . ?
C9 C11 1.437(5) . ?
C9 H9 0.9500 . ?
C11 C16 1.401(5) . ?
C11 C12 1.411(5) . ?
C12 C13 1.373(5) . ?
C13 C14 1.414(6) . ?
C13 H13 0.9500 . ?
C14 C15 1.403(5) . ?
C15 C16 1.370(6) . ?
C15 H15 0.9500 . ?
C16 H16 0.9500 . ?
C17 H17A 0.9800 . ?
C17 H17B 0.9800 . ?
C17 H17C 0.9800 . ?
C18 C19 1.519(6) . ?
C18 H18A 0.9900 . ?
C18 H18B 0.9900 . ?
C19 H19A 0.9800 . ?
C19 H19B 0.9800 . ?
C19 H19C 0.9800 . ?
C20 C21 1.492(7) . ?
C20 H20A 0.9900 . ?
C20 H20B 0.9900 . ?
C21 H21A 0.9800 . ?
C21 H21B 0.9800 . ?
C21 H21C 0.9800 . ?

loop_
_geom_torsion_atom_site_label_1
_geom_torsion_atom_site_label_2
_geom_torsion_atom_site_label_3
_geom_torsion_atom_site_label_4
_geom_torsion
_geom_torsion_site_symmetry_1
_geom_torsion_site_symmetry_2
_geom_torsion_site_symmetry_3
_geom_torsion_site_symmetry_4
_geom_torsion_publ_flag
C8 O1 C1 C9 179.5(4) . . . . ?
C8 O1 C1 C2 -0.4(4) . . . . ?
C9 C1 C2 O2 1.2(7) . . . . ?
O1 C1 C2 O2 -178.9(4) . . . . ?
C9 C1 C2 C3 -179.6(4) . . . . ?
O1 C1 C2 C3 0.4(4) . . . . ?
O2 C2 C3 C8 179.1(4) . . . . ?
C1 C2 C3 C8 -0.2(4) . . . . ?
O2 C2 C3 C4 -0.8(8) . . . . ?
C1 C2 C3 C4 179.9(4) . . . . ?
C8 C3 C4 C5 0.2(6) . . . . ?
C2 C3 C4 C5 -179.9(4) . . . . ?
C3 C4 C5 C6 -0.3(6) . . . . ?
C4 C5 C6 C7 0.1(7) . . . . ?
C5 C6 C7 C8 0.2(7) . . . . ?
C6 C7 C8 C3 -0.3(6) . . . . ?
C6 C7 C8 O1 180.0(4) . . . . ?
C4 C3 C8 C7 0.2(6) . . . . ?
C2 C3 C8 C7 -179.8(4) . . . . ?
C4 C3 C8 O1 179.9(3) . . . . ?
C2 C3 C8 O1 -0.1(4) . . . . ?
C1 O1 C8 C7 180.0(4) . . . . ?
C1 O1 C8 C3 0.3(4) . . . . ?
O1 C1 C9 C11 -0.1(7) . . . . ?
C2 C1 C9 C11 179.8(4) . . . . ?
C1 C9 C11 C16 -4.1(7) . . . . ?
C1 C9 C11 C12 174.1(4) . . . . ?
C17 O3 C12 C13 3.7(6) . . . . ?
C17 O3 C12 C11 -175.4(4) . . . . ?
C16 C11 C12 O3 178.8(3) . . . . ?
C9 C11 C12 O3 0.4(5) . . . . ?
C16 C11 C12 C13 -0.3(6) . . . . ?
C9 C11 C12 C13 -178.7(4) . . . . ?
O3 C12 C13 C14 -179.8(4) . . . . ?
C11 C12 C13 C14 -0.8(6) . . . . ?
C20 N1 C14 C15 9.4(6) . . . . ?
C18 N1 C14 C15 -174.1(4) . . . . ?
C20 N1 C14 C13 -170.4(4) . . . . ?
C18 N1 C14 C13 6.0(6) . . . . ?
C12 C13 C14 N1 -178.5(4) . . . . ?
C12 C13 C14 C15 1.6(6) . . . . ?
N1 C14 C15 C16 178.7(4) . . . . ?
C13 C14 C15 C16 -1.4(6) . . . . ?
C14 C15 C16 C11 0.3(6) . . . . ?
C12 C11 C16 C15 0.6(6) . . . . ?
C9 C11 C16 C15 178.9(4) . . . . ?
C14 N1 C18 C19 -85.8(5) . . . . ?
C20 N1 C18 C19 90.9(5) . . . . ?
C14 N1 C20 C21 -95.3(5) . . . . ?
C18 N1 C20 C21 88.1(5) . . . . ?
